data_7155793
loop_
_publ_author_name
'Maeda, Chihiro'
'Nagahata, Keiji'
'Ema, Tadashi'

_publ_section_title
;
 Carbazole-based BODIPYs with ethynyl substituents at the boron center:
 solid-state excimer fluorescence in the VIS/NIR region
;
_journal_name_full 'Org. Biomol. Chem.'
_journal_paper_doi 10.1039/C7OB01473B
_journal_year 2017
_chemical_formula_moiety 'C29 H27 B N4 S'
_chemical_formula_sum 'C29 H27 B N4 S'
_chemical_formula_weight 474.41
_space_group_crystal_system monoclinic
_space_group_IT_number 14
_space_group_name_Hall '-P 2yab'
_space_group_name_H-M_alt 'P 1 21/a 1'
_symmetry_space_group_name_Hall '-P 2yab'
_symmetry_space_group_name_H-M 'P 1 21/a 1'
_atom_sites_solution_hydrogens geom
_audit_creation_method SHELXL-2014/7
_audit_update_record
;
2017-03-08 deposited with the CCDC.
2017-08-03 downloaded from the CCDC.
;
_cell_angle_alpha 90
_cell_angle_beta 94.847(9)
_cell_angle_gamma 90
_cell_formula_units_Z 4
_cell_length_a 11.733(3)
_cell_length_b 9.921(2)
_cell_length_c 21.775(5)
_cell_measurement_reflns_used 1903
_cell_measurement_temperature 93(2)
_cell_measurement_theta_max 68.1
_cell_measurement_theta_min 30.7
_cell_volume 2525.6(10)
_computing_structure_refinement 'SHELXL-2014/7 (Sheldrick, 2014)'
_diffrn_ambient_temperature 93(2)
_diffrn_detector_area_resol_mean 5.8140
_diffrn_measured_fraction_theta_full 0.996
_diffrn_measured_fraction_theta_max 0.996
_diffrn_measurement_device_type 'Rigaku XtaLAB P200'
_diffrn_measurement_method \w
_diffrn_radiation_type CuK\a
_diffrn_radiation_wavelength 1.54187
_diffrn_reflns_av_R_equivalents 0.0465
_diffrn_reflns_av_unetI/netI 0.0284
_diffrn_reflns_Laue_measured_fraction_full 0.996
_diffrn_reflns_Laue_measured_fraction_max 0.996
_diffrn_reflns_limit_h_max 14
_diffrn_reflns_limit_h_min -13
_diffrn_reflns_limit_k_max 11
_diffrn_reflns_limit_k_min -11
_diffrn_reflns_limit_l_max 25
_diffrn_reflns_limit_l_min -25
_diffrn_reflns_number 24175
_diffrn_reflns_point_group_measured_fraction_full 0.996
_diffrn_reflns_point_group_measured_fraction_max 0.996
_diffrn_reflns_theta_full 66.996
_diffrn_reflns_theta_max 66.996
_diffrn_reflns_theta_min 6.951
_exptl_absorpt_coefficient_mu 1.319
_exptl_absorpt_correction_T_max 0.924
_exptl_absorpt_correction_T_min 0.854
_exptl_absorpt_correction_type multi-scan
_exptl_absorpt_process_details 'REQAB (Rigaku, 1998)'
_exptl_crystal_colour orange
_exptl_crystal_density_diffrn 1.248
_exptl_crystal_description prism
_exptl_crystal_F_000 1000
_exptl_crystal_size_max 0.13
_exptl_crystal_size_mid 0.10
_exptl_crystal_size_min 0.06
_refine_diff_density_max 0.288
_refine_diff_density_min -0.379
_refine_diff_density_rms 0.052
_refine_ls_extinction_method none
_refine_ls_goodness_of_fit_ref 1.041
_refine_ls_hydrogen_treatment constr
_refine_ls_matrix_type full
_refine_ls_number_parameters 322
_refine_ls_number_reflns 4480
_refine_ls_number_restraints 0
_refine_ls_restrained_S_all 1.041
_refine_ls_R_factor_all 0.0386
_refine_ls_R_factor_gt 0.0348
_refine_ls_shift/su_max 0.001
_refine_ls_shift/su_mean 0.000
_refine_ls_structure_factor_coef Fsqd
_refine_ls_weighting_details 'w=1/[\s^2^(Fo^2^)+(0.0688P)^2^+0.3712P] where P=(Fo^2^+2Fc^2^)/3'
_refine_ls_weighting_scheme calc
_refine_ls_wR_factor_gt 0.0973
_refine_ls_wR_factor_ref 0.0997
_reflns_Friedel_coverage 0.000
_reflns_number_gt 3991
_reflns_number_total 4480
_reflns_threshold_expression 'I > 2\s(I)'
_cod_data_source_file c7ob01473b2.cif
_cod_data_source_block 61031cm2
_cod_database_code 7155793
_shelx_shelxl_version_number 2014/7
_shelx_space_group_comment
;
The symmetry employed for this shelxl refinement is uniquely defined
by the following loop, which should always be used as a source of
symmetry information in preference to the above space-group names.
They are only intended as comments.
;

loop_
_space_group_symop_operation_xyz
'x, y, z'
'-x+1/2, y+1/2, -z'
'-x, -y, -z'
'x-1/2, -y-1/2, z'

loop_
_atom_site_label
_atom_site_type_symbol
_atom_site_fract_x
_atom_site_fract_y
_atom_site_fract_z
_atom_site_U_iso_or_equiv
_atom_site_adp_type
_atom_site_occupancy
_atom_site_site_symmetry_order
_atom_site_calc_flag
_atom_site_refinement_flags_posn
_atom_site_refinement_flags_adp
S1 S 0.32584(3) 0.49422(3) 0.43692(2) 0.01560(12) Uani 1 1 d . .
N1 N 0.52375(9) 0.32944(10) 0.28277(5) 0.0149(2) Uani 1 1 d . .
N2 N 0.47221(9) 0.33843(10) 0.39178(4) 0.0140(2) Uani 1 1 d . .
C4 C 0.38207(10) 0.59345(13) 0.19464(5) 0.0152(3) Uani 1 1 d . .
H1 H 0.3784 0.6251 0.1534 0.018 Uiso 1 1 calc R U
C5 C 0.52205(10) 0.38971(12) 0.18094(5) 0.0135(3) Uani 1 1 d . .
C6 C 0.45169(10) 0.43642(12) 0.27259(5) 0.0134(3) Uani 1 1 d . .
C7 C 0.53745(11) 0.19837(13) 0.48384(6) 0.0170(3) Uani 1 1 d . .
H2 H 0.5899 0.1467 0.4627 0.020 Uiso 1 1 calc R U
C8 C 0.55484(10) 0.38044(12) 0.12067(5) 0.0140(3) Uani 1 1 d . .
H3 H 0.5245 0.4418 0.0900 0.017 Uiso 1 1 calc R U
C9 C 0.40084(10) 0.44062(12) 0.37701(5) 0.0143(3) Uani 1 1 d . .
C10 C 0.32167(11) 0.66278(13) 0.23811(6) 0.0162(3) Uani 1 1 d . .
C11 C 0.68335(11) 0.32060(13) 0.37242(6) 0.0178(3) Uani 1 1 d . .
N3 N 0.76979(10) 0.36456(12) 0.39143(6) 0.0263(3) Uani 1 1 d . .
C13 C 0.64644(11) 0.20101(13) 0.21287(6) 0.0194(3) Uani 1 1 d . .
H4 H 0.6783 0.1409 0.2436 0.023 Uiso 1 1 calc R U
C14 C 0.56799(11) 0.29978(12) 0.22656(5) 0.0148(3) Uani 1 1 d . .
C15 C 0.32487(10) 0.61295(13) 0.29829(5) 0.0160(3) Uani 1 1 d . .
H5 H 0.2820 0.6571 0.3275 0.019 Uiso 1 1 calc R U
C16 C 0.67612(11) 0.19384(13) 0.15287(6) 0.0193(3) Uani 1 1 d . .
H6 H 0.7291 0.1265 0.1428 0.023 Uiso 1 1 calc R U
C17 C 0.52350(12) 0.17560(13) 0.54553(6) 0.0200(3) Uani 1 1 d . .
H7 H 0.5667 0.1065 0.5669 0.024 Uiso 1 1 calc R U
C18 C 0.47171(10) 0.29990(13) 0.45383(5) 0.0151(3) Uani 1 1 d . .
C19 C 0.39585(10) 0.37580(13) 0.48551(6) 0.0159(3) Uani 1 1 d . .
C20 C 0.44686(12) 0.25254(13) 0.57705(6) 0.0205(3) Uani 1 1 d . .
H8 H 0.4395 0.2350 0.6194 0.025 Uiso 1 1 calc R U
C21 C 0.79950(12) 0.26990(15) 0.04185(6) 0.0245(3) Uani 1 1 d . .
H9 H 0.8260 0.3576 0.0582 0.037 Uiso 1 1 calc R U
H10 H 0.8225 0.2588 -0.0001 0.037 Uiso 1 1 calc R U
H11 H 0.8335 0.1979 0.0682 0.037 Uiso 1 1 calc R U
C22 C 0.38188(11) 0.35323(13) 0.54777(6) 0.0188(3) Uani 1 1 d . .
H12 H 0.3297 0.4051 0.5691 0.023 Uiso 1 1 calc R U
C23 C 0.54831(11) 0.11310(14) 0.34425(5) 0.0184(3) Uani 1 1 d . .
C24 C 0.25539(11) 0.79084(14) 0.21799(6) 0.0201(3) Uani 1 1 d . .
C25 C 0.44666(10) 0.48015(12) 0.21080(5) 0.0135(3) Uani 1 1 d . .
C26 C 0.20057(14) 0.85693(16) 0.27164(6) 0.0301(4) Uani 1 1 d . .
H13 H 0.1432 0.7960 0.2865 0.045 Uiso 1 1 calc R U
H14 H 0.1637 0.9415 0.2577 0.045 Uiso 1 1 calc R U
H15 H 0.2596 0.8757 0.3051 0.045 Uiso 1 1 calc R U
C27 C 0.63162(10) 0.28163(13) 0.10580(5) 0.0154(3) Uani 1 1 d . .
C28 C 0.66863(11) 0.26273(13) 0.04065(6) 0.0175(3) Uani 1 1 d . .
C29 C 0.61814(12) 0.37121(15) -0.00384(6) 0.0227(3) Uani 1 1 d . .
H16 H 0.5345 0.3650 -0.0071 0.034 Uiso 1 1 calc R U
H17 H 0.6460 0.3574 -0.0446 0.034 Uiso 1 1 calc R U
H18 H 0.6417 0.4605 0.0117 0.034 Uiso 1 1 calc R U
N4 N 0.54650(12) -0.00102(12) 0.33577(5) 0.0271(3) Uani 1 1 d . .
C31 C 0.39005(11) 0.49904(12) 0.31646(6) 0.0145(3) Uani 1 1 d . .
C32 C 0.62717(13) 0.12495(15) 0.01581(6) 0.0262(3) Uani 1 1 d . .
H19 H 0.6609 0.0536 0.0427 0.039 Uiso 1 1 calc R U
H20 H 0.6505 0.1126 -0.0260 0.039 Uiso 1 1 calc R U
H21 H 0.5436 0.1206 0.0149 0.039 Uiso 1 1 calc R U
C33 C 0.16115(13) 0.75323(16) 0.16740(7) 0.0275(3) Uani 1 1 d . .
H22 H 0.1091 0.6875 0.1837 0.041 Uiso 1 1 calc R U
H23 H 0.1961 0.7139 0.1322 0.041 Uiso 1 1 calc R U
H24 H 0.1182 0.8343 0.1541 0.041 Uiso 1 1 calc R U
B1 B 0.55614(12) 0.27379(14) 0.34664(6) 0.0154(3) Uani 1 1 d . .
C35 C 0.33700(13) 0.89381(14) 0.19231(7) 0.0284(3) Uani 1 1 d . .
H25 H 0.2943 0.9754 0.1795 0.043 Uiso 1 1 calc R U
H26 H 0.3711 0.8548 0.1568 0.043 Uiso 1 1 calc R U
H27 H 0.3976 0.9169 0.2243 0.043 Uiso 1 1 calc R U

loop_
_atom_site_aniso_label
_atom_site_aniso_U_11
_atom_site_aniso_U_22
_atom_site_aniso_U_33
_atom_site_aniso_U_23
_atom_site_aniso_U_13
_atom_site_aniso_U_12
S1 0.01963(19) 0.01422(19) 0.01335(18) 0.00074(10) 0.00374(12) 0.00185(11)
N1 0.0189(5) 0.0127(5) 0.0133(5) 0.0015(4) 0.0023(4) 0.0025(4)
N2 0.0173(5) 0.0124(5) 0.0124(5) 0.0016(4) 0.0015(4) -0.0011(4)
C4 0.0174(6) 0.0152(6) 0.0128(6) 0.0013(5) 0.0004(4) -0.0007(5)
C5 0.0157(6) 0.0097(6) 0.0148(6) -0.0004(5) 0.0002(4) -0.0007(5)
C6 0.0150(6) 0.0097(6) 0.0155(6) 0.0001(5) 0.0009(4) -0.0016(4)
C7 0.0212(7) 0.0140(6) 0.0158(6) 0.0004(5) 0.0025(5) 0.0004(5)
C8 0.0169(6) 0.0111(6) 0.0136(6) 0.0007(5) -0.0003(4) -0.0015(5)
C9 0.0158(6) 0.0118(6) 0.0151(6) -0.0018(5) 0.0012(4) -0.0026(5)
C10 0.0179(6) 0.0142(6) 0.0164(6) 0.0003(5) 0.0005(5) 0.0019(5)
C11 0.0227(7) 0.0146(7) 0.0167(6) 0.0038(5) 0.0047(5) 0.0052(5)
N3 0.0224(6) 0.0245(7) 0.0316(6) 0.0046(5) -0.0003(5) 0.0023(5)
C13 0.0252(7) 0.0160(7) 0.0169(6) 0.0042(5) 0.0020(5) 0.0063(5)
C14 0.0187(6) 0.0126(6) 0.0133(6) 0.0004(5) 0.0022(4) -0.0005(5)
C15 0.0175(6) 0.0154(7) 0.0154(6) -0.0014(5) 0.0030(5) 0.0014(5)
C16 0.0231(7) 0.0158(7) 0.0194(6) 0.0011(5) 0.0043(5) 0.0070(5)
C17 0.0278(7) 0.0152(7) 0.0168(6) 0.0036(5) -0.0001(5) -0.0008(5)
C18 0.0190(6) 0.0131(6) 0.0133(6) 0.0003(5) 0.0014(5) -0.0039(5)
C19 0.0189(6) 0.0126(6) 0.0161(6) 0.0009(5) 0.0005(5) -0.0029(5)
C20 0.0307(7) 0.0180(7) 0.0131(6) 0.0014(5) 0.0035(5) -0.0043(5)
C21 0.0220(7) 0.0303(8) 0.0222(7) 0.0048(6) 0.0073(5) 0.0058(6)
C22 0.0255(7) 0.0154(7) 0.0162(6) -0.0016(5) 0.0059(5) -0.0025(5)
C23 0.0236(7) 0.0198(8) 0.0120(6) 0.0038(5) 0.0034(5) 0.0024(5)
C24 0.0254(7) 0.0192(7) 0.0157(6) 0.0025(5) 0.0020(5) 0.0083(5)
C25 0.0149(6) 0.0126(6) 0.0130(6) -0.0006(5) 0.0013(4) -0.0026(5)
C26 0.0426(9) 0.0269(8) 0.0214(7) 0.0036(6) 0.0061(6) 0.0212(7)
C27 0.0176(6) 0.0136(6) 0.0152(6) -0.0002(5) 0.0017(5) -0.0008(5)
C28 0.0204(7) 0.0166(7) 0.0159(6) 0.0007(5) 0.0031(5) 0.0041(5)
C29 0.0281(7) 0.0262(8) 0.0143(6) 0.0042(5) 0.0055(5) 0.0078(6)
N4 0.0459(8) 0.0151(7) 0.0212(6) 0.0023(4) 0.0080(5) 0.0019(5)
C31 0.0164(6) 0.0128(6) 0.0143(6) 0.0004(4) 0.0014(5) -0.0016(4)
C32 0.0353(8) 0.0216(8) 0.0222(7) -0.0060(6) 0.0047(6) 0.0028(6)
C33 0.0281(8) 0.0281(8) 0.0252(7) 0.0013(6) -0.0037(6) 0.0118(6)
B1 0.0202(7) 0.0133(7) 0.0128(6) 0.0023(5) 0.0021(5) 0.0024(6)
C35 0.0357(8) 0.0171(7) 0.0330(8) 0.0060(6) 0.0057(6) 0.0069(6)

loop_
_atom_type_symbol
_atom_type_description
_atom_type_scat_dispersion_real
_atom_type_scat_dispersion_imag
_atom_type_scat_source
C C 0.0181 0.0091 'International Tables Vol C Tables 4.2.6.8 and 6.1.1.4'
H H 0.0000 0.0000 'International Tables Vol C Tables 4.2.6.8 and 6.1.1.4'
N N 0.0311 0.0180 'International Tables Vol C Tables 4.2.6.8 and 6.1.1.4'
B B 0.0090 0.0039 'International Tables Vol C Tables 4.2.6.8 and 6.1.1.4'
S S 0.3331 0.5567 'International Tables Vol C Tables 4.2.6.8 and 6.1.1.4'

loop_
_geom_angle_atom_site_label_1
_geom_angle_atom_site_label_2
_geom_angle_atom_site_label_3
_geom_angle
C9 S1 C19 90.40(6)
C6 N1 C14 106.98(10)
C6 N1 B1 122.49(10)
C14 N1 B1 130.02(10)
C9 N2 C18 112.60(10)
C9 N2 B1 124.56(10)
C18 N2 B1 122.67(10)
C25 C4 C10 121.42(11)
C25 C4 H1 119.3
C10 C4 H1 119.3
C8 C5 C14 119.99(11)
C8 C5 C25 133.30(11)
C14 C5 C25 106.69(10)
N1 C6 C31 125.94(11)
N1 C6 C25 111.71(11)
C31 C6 C25 122.35(11)
C17 C7 C18 117.74(12)
C17 C7 H2 121.1
C18 C7 H2 121.1
C27 C8 C5 119.98(11)
C27 C8 H3 120.0
C5 C8 H3 120.0
N2 C9 C31 122.12(11)
N2 C9 S1 113.74(9)
C31 C9 S1 124.13(10)
C15 C10 C4 118.81(11)
C15 C10 C24 122.23(11)
C4 C10 C24 118.95(11)
N3 C11 B1 174.15(14)
C16 C13 C14 117.52(11)
C16 C13 H4 121.2
C14 C13 H4 121.2
C13 C14 N1 129.41(11)
C13 C14 C5 121.00(11)
N1 C14 C5 109.58(11)
C10 C15 C31 121.33(12)
C10 C15 H5 119.3
C31 C15 H5 119.3
C13 C16 C27 123.19(12)
C13 C16 H6 118.4
C27 C16 H6 118.4
C7 C17 C20 121.26(12)
C7 C17 H7 119.4
C20 C17 H7 119.4
C19 C18 C7 120.59(11)
C19 C18 N2 112.60(11)
C7 C18 N2 126.82(11)
C18 C19 C22 121.76(12)
C18 C19 S1 110.64(9)
C22 C19 S1 127.60(10)
C22 C20 C17 121.34(12)
C22 C20 H8 119.3
C17 C20 H8 119.3
C28 C21 H9 109.5
C28 C21 H10 109.5
H9 C21 H10 109.5
C28 C21 H11 109.5
H9 C21 H11 109.5
H10 C21 H11 109.5
C20 C22 C19 117.31(12)
C20 C22 H12 121.3
C19 C22 H12 121.3
N4 C23 B1 172.10(13)
C26 C24 C10 111.90(10)
C26 C24 C35 107.95(12)
C10 C24 C35 109.75(11)
C26 C24 C33 109.13(12)
C10 C24 C33 108.65(11)
C35 C24 C33 109.42(11)
C4 C25 C6 118.04(11)
C4 C25 C5 136.82(11)
C6 C25 C5 105.02(10)
C24 C26 H13 109.5
C24 C26 H14 109.5
H13 C26 H14 109.5
C24 C26 H15 109.5
H13 C26 H15 109.5
H14 C26 H15 109.5
C8 C27 C16 118.30(11)
C8 C27 C28 122.92(11)
C16 C27 C28 118.77(11)
C27 C28 C29 112.03(10)
C27 C28 C32 109.25(11)
C29 C28 C32 107.97(11)
C27 C28 C21 109.91(10)
C29 C28 C21 108.11(11)
C32 C28 C21 109.52(11)
C28 C29 H16 109.5
C28 C29 H17 109.5
H16 C29 H17 109.5
C28 C29 H18 109.5
H16 C29 H18 109.5
H17 C29 H18 109.5
C6 C31 C15 117.94(11)
C6 C31 C9 116.05(11)
C15 C31 C9 126.00(12)
C28 C32 H19 109.5
C28 C32 H20 109.5
H19 C32 H20 109.5
C28 C32 H21 109.5
H19 C32 H21 109.5
H20 C32 H21 109.5
C24 C33 H22 109.5
C24 C33 H23 109.5
H22 C33 H23 109.5
C24 C33 H24 109.5
H22 C33 H24 109.5
H23 C33 H24 109.5
N1 B1 N2 107.53(10)
N1 B1 C23 108.94(10)
N2 B1 C23 112.77(10)
N1 B1 C11 111.51(10)
N2 B1 C11 105.79(10)
C23 B1 C11 110.29(11)
C24 C35 H25 109.5
C24 C35 H26 109.5
H25 C35 H26 109.5
C24 C35 H27 109.5
H25 C35 H27 109.5
H26 C35 H27 109.5

loop_
_geom_bond_atom_site_label_1
_geom_bond_atom_site_label_2
_geom_bond_distance
S1 C9 1.7184(12)
S1 C19 1.7400(13)
N1 C6 1.3633(16)
N1 C14 1.4007(16)
N1 B1 1.5147(17)
N2 C9 1.3368(16)
N2 C18 1.4045(16)
N2 B1 1.5846(17)
C4 C25 1.3844(18)
C4 C10 1.4088(18)
C4 H1 0.9500
C5 C8 1.4016(17)
C5 C14 1.4081(17)
C5 C25 1.4516(17)
C6 C31 1.3922(18)
C6 C25 1.4103(17)
C7 C17 1.3854(18)
C7 C18 1.3969(18)
C7 H2 0.9500
C8 C27 1.3879(18)
C8 H3 0.9500
C9 C31 1.4362(17)
C10 C15 1.3982(18)
C10 C24 1.5340(17)
C11 N3 1.1486(18)
C11 B1 1.618(2)
C13 C16 1.3820(19)
C13 C14 1.3937(18)
C13 H4 0.9500
C15 C31 1.4025(18)
C15 H5 0.9500
C16 C27 1.4111(18)
C16 H6 0.9500
C17 C20 1.402(2)
C17 H7 0.9500
C18 C19 1.3925(18)
C19 C22 1.3972(18)
C20 C22 1.3797(19)
C20 H8 0.9500
C21 C28 1.5351(19)
C21 H9 0.9800
C21 H10 0.9800
C21 H11 0.9800
C22 H12 0.9500
C23 N4 1.1471(18)
C23 B1 1.5974(19)
C24 C26 1.5282(18)
C24 C35 1.537(2)
C24 C33 1.5393(19)
C26 H13 0.9800
C26 H14 0.9800
C26 H15 0.9800
C27 C28 1.5299(17)
C28 C29 1.5333(18)
C28 C32 1.5341(19)
C29 H16 0.9800
C29 H17 0.9800
C29 H18 0.9800
C32 H19 0.9800
C32 H20 0.9800
C32 H21 0.9800
C33 H22 0.9800
C33 H23 0.9800
C33 H24 0.9800
C35 H25 0.9800
C35 H26 0.9800
C35 H27 0.9800

loop_
_geom_torsion_atom_site_label_1
_geom_torsion_atom_site_label_2
_geom_torsion_atom_site_label_3
_geom_torsion_atom_site_label_4
_geom_torsion
C14 N1 C6 C31 -179.55(11)
B1 N1 C6 C31 -7.00(19)
C14 N1 C6 C25 -0.29(14)
B1 N1 C6 C25 172.26(11)
C14 C5 C8 C27 0.72(17)
C25 C5 C8 C27 179.08(12)
C18 N2 C9 C31 178.13(11)
B1 N2 C9 C31 2.70(18)
C18 N2 C9 S1 -1.45(13)
B1 N2 C9 S1 -176.88(9)
C19 S1 C9 N2 1.31(10)
C19 S1 C9 C31 -178.26(11)
C25 C4 C10 C15 -1.91(18)
C25 C4 C10 C24 177.65(11)
C16 C13 C14 N1 -179.78(13)
C16 C13 C14 C5 -0.77(19)
C6 N1 C14 C13 178.87(13)
B1 N1 C14 C13 7.1(2)
C6 N1 C14 C5 -0.22(13)
B1 N1 C14 C5 -172.01(12)
C8 C5 C14 C13 0.19(18)
C25 C5 C14 C13 -178.56(12)
C8 C5 C14 N1 179.37(10)
C25 C5 C14 N1 0.62(13)
C4 C10 C15 C31 2.37(18)
C24 C10 C15 C31 -177.17(11)
C14 C13 C16 C27 0.5(2)
C18 C7 C17 C20 -0.60(19)
C17 C7 C18 C19 0.61(18)
C17 C7 C18 N2 -179.58(12)
C9 N2 C18 C19 0.80(15)
B1 N2 C18 C19 176.34(11)
C9 N2 C18 C7 -179.02(12)
B1 N2 C18 C7 -3.48(19)
C7 C18 C19 C22 -0.47(19)
N2 C18 C19 C22 179.70(11)
C7 C18 C19 S1 -179.99(10)
N2 C18 C19 S1 0.18(13)
C9 S1 C19 C18 -0.81(10)
C9 S1 C19 C22 179.70(12)
C7 C17 C20 C22 0.4(2)
C17 C20 C22 C19 -0.25(19)
C18 C19 C22 C20 0.27(19)
S1 C19 C22 C20 179.71(10)
C15 C10 C24 C26 2.65(18)
C4 C10 C24 C26 -176.89(12)
C15 C10 C24 C35 122.47(13)
C4 C10 C24 C35 -57.07(15)
C15 C10 C24 C33 -117.92(13)
C4 C10 C24 C33 62.54(15)
C10 C4 C25 C6 -0.77(18)
C10 C4 C25 C5 -176.24(13)
N1 C6 C25 C4 -176.13(11)
C31 C6 C25 C4 3.16(18)
N1 C6 C25 C5 0.66(13)
C31 C6 C25 C5 179.95(11)
C8 C5 C25 C4 -3.4(2)
C14 C5 C25 C4 175.10(14)
C8 C5 C25 C6 -179.28(13)
C14 C5 C25 C6 -0.76(13)
C5 C8 C27 C16 -0.99(18)
C5 C8 C27 C28 178.16(11)
C13 C16 C27 C8 0.4(2)
C13 C16 C27 C28 -178.79(12)
C8 C27 C28 C29 4.22(17)
C16 C27 C28 C29 -176.63(11)
C8 C27 C28 C32 -115.38(13)
C16 C27 C28 C32 63.77(15)
C8 C27 C28 C21 124.43(13)
C16 C27 C28 C21 -56.43(16)
N1 C6 C31 C15 176.48(11)
C25 C6 C31 C15 -2.71(18)
N1 C6 C31 C9 -2.76(18)
C25 C6 C31 C9 178.06(11)
C10 C15 C31 C6 -0.12(18)
C10 C15 C31 C9 179.03(12)
N2 C9 C31 C6 4.77(17)
S1 C9 C31 C6 -175.70(9)
N2 C9 C31 C15 -174.40(11)
S1 C9 C31 C15 5.14(18)
C6 N1 B1 N2 12.48(16)
C14 N1 B1 N2 -176.85(11)
C6 N1 B1 C23 134.99(12)
C14 N1 B1 C23 -54.33(17)
C6 N1 B1 C11 -103.06(13)
C14 N1 B1 C11 67.62(16)
C9 N2 B1 N1 -10.70(16)
C18 N2 B1 N1 174.30(10)
C9 N2 B1 C23 -130.82(12)
C18 N2 B1 C23 54.19(15)
C9 N2 B1 C11 108.56(12)
C18 N2 B1 C11 -66.43(14)
